data_8100165
loop_
_publ_author_name
'Ying, Er-Bo'
'Zheng, Yue-Qing'

_publ_section_title
;
Crystal structure of aquabis(imidazole)(\m-pimelato-O,O')copper
(II), Cu(C~3~H~4~N~2~)~2~(C~7~H~10~O~4~)(H~2~O)
;
_journal_issue 4
_journal_name_full 'Zeitschrift f\"ur Kristallographie - New Crystal Structures'
_journal_page_first 423
_journal_page_last 424
_journal_volume 219
_journal_year 2004
_chemical_formula_moiety Cu(C~3~H~4~N~2~)~2~(H~2~O)(C~7~H~10~O~4~)
_chemical_formula_sum 'C13 H20 Cu N4 O5'
_chemical_formula_weight 375.87
_space_group_IT_number 14
_symmetry_cell_setting monoclinic
_symmetry_space_group_name_Hall '-P 2yn'
_symmetry_space_group_name_H-M 'P 1 21/n 1'
_cell_angle_alpha 90.00
_cell_angle_beta 99.03(3)
_cell_angle_gamma 90.00
_cell_formula_units_Z 4
_cell_length_a 10.312(2)
_cell_length_b 10.816(2)
_cell_length_c 14.522(3)
_cell_measurement_temperature 293(2)
_cell_volume 1599.6(6)
_diffrn_ambient_temperature 293(2)
_exptl_crystal_density_diffrn 1.561
_cod_original_sg_symbol_H-M 'P 21/n'
_cod_database_code 8100165

loop_
_symmetry_equiv_pos_as_xyz
'x, y, z'
'-x+1/2, y+1/2, -z+1/2'
'-x, -y, -z'
'x-1/2, -y-1/2, z-1/2'

loop_
_atom_site_label
_atom_site_type_symbol
_atom_site_fract_x
_atom_site_fract_y
_atom_site_fract_z
_atom_site_U_iso_or_equiv
_atom_site_adp_type
_atom_site_occupancy
_atom_site_symmetry_multiplicity
_atom_site_Wyckoff_symbol
_atom_site_calc_flag
_atom_site_refinement_flags
_atom_site_disorder_assembly
_atom_site_disorder_group
Cu Cu 0.63828(2) 0.32942(2) 0.939534(17) 0.02546(10) Uani 1 4 e d . . .
O1 O 0.45641(14) 0.35794(14) 0.86945(11) 0.0294(3) Uani 1 4 e d . . .
O2 O 0.49063(15) 0.16739(14) 0.82426(11) 0.0321(3) Uani 1 4 e d . . .
C1 C 0.41735(19) 0.25891(19) 0.82659(13) 0.0256(4) Uani 1 4 e d . . .
C2 C 0.2769(2) 0.2549(2) 0.77534(15) 0.0347(5) Uani 1 4 e d . . .
H2A H 0.2780 0.2604 0.7088 0.056(2) Uiso 1 4 e calc R . .
H2B H 0.2294 0.3260 0.7934 0.056(2) Uiso 1 4 e calc R . .
C3 C 0.2051(2) 0.1372(3) 0.79582(18) 0.0432(6) Uani 1 4 e d . . .
H3A H 0.1224 0.1333 0.7536 0.056(2) Uiso 1 4 e calc R . .
H3B H 0.2572 0.0665 0.7829 0.056(2) Uiso 1 4 e calc R . .
C4 C 0.1773(2) 0.1272(2) 0.8949(2) 0.0426(6) Uani 1 4 e d . . .
H4A H 0.2578 0.1431 0.9376 0.056(2) Uiso 1 4 e calc R . .
H4B H 0.1499 0.0433 0.9057 0.056(2) Uiso 1 4 e calc R . .
C5 C 0.0719(2) 0.2165(3) 0.91636(18) 0.0423(6) Uani 1 4 e d . . .
H5A H -0.0053 0.2077 0.8692 0.056(2) Uiso 1 4 e calc R . .
H5B H 0.1038 0.3005 0.9134 0.056(2) Uiso 1 4 e calc R . .
C6 C 0.0329(2) 0.1940(3) 1.01346(18) 0.0421(6) Uani 1 4 e d . . .
H6A H 0.0164 0.1066 1.0210 0.056(2) Uiso 1 4 e calc R . .
H6B H 0.1050 0.2180 1.0613 0.056(2) Uiso 1 4 e calc R . .
C7 C -0.0889(2) 0.2670(2) 1.02606(15) 0.0302(4) Uani 1 4 e d . . .
O3 O -0.19204(14) 0.23864(15) 0.97009(11) 0.0343(4) Uani 1 4 e d . . .
O4 O -0.08174(18) 0.3495(2) 1.08570(13) 0.0521(5) Uani 1 4 e d . . .
O5 O 0.6980(2) 0.48855(19) 1.04329(14) 0.0432(4) Uani 1 4 e d . . .
N1 N 0.71060(18) 0.43140(18) 0.84562(13) 0.0332(4) Uani 1 4 e d . . .
C8 C 0.6540(2) 0.4700(3) 0.75854(16) 0.0410(5) Uani 1 4 e d . . .
H8 H 0.5725 0.4447 0.7275 0.056(2) Uiso 1 4 e calc R . .
C9 C 0.7354(3) 0.5506(3) 0.72494(19) 0.0484(7) Uani 1 4 e d . . .
H9 H 0.7210 0.5903 0.6674 0.056(2) Uiso 1 4 e calc R . .
N2 N 0.8422(2) 0.5619(2) 0.79211(16) 0.0425(5) Uani 1 4 e d . . .
C10 C 0.8247(2) 0.4896(2) 0.86311(17) 0.0398(5) Uani 1 4 e d . . .
H10 H 0.8845 0.4810 0.9177 0.056(2) Uiso 1 4 e calc R . .
N3 N 0.56045(17) 0.23684(17) 1.03545(12) 0.0295(4) Uani 1 4 e d . . .
C11 C 0.4613(2) 0.2730(2) 1.08319(17) 0.0391(5) Uani 1 4 e d . . .
H11 H 0.4211 0.3502 1.0789 0.056(2) Uiso 1 4 e calc R . .
C12 C 0.4317(3) 0.1787(2) 1.13706(18) 0.0428(6) Uani 1 4 e d . . .
H12 H 0.3688 0.1788 1.1765 0.056(2) Uiso 1 4 e calc R . .
N4 N 0.5120(2) 0.0837(2) 1.12222(15) 0.0407(5) Uani 1 4 e d . . .
C13 C 0.5875(2) 0.1219(2) 1.06120(16) 0.0359(5) Uani 1 4 e d . . .
H13 H 0.6511 0.0736 1.0397 0.056(2) Uiso 1 4 e calc R . .
H5D H 0.751(3) 0.464(3) 1.067(2) 0.042(10) Uiso 1 4 e d . . .
H5C H 0.657(3) 0.523(3) 1.084(2) 0.052(9) Uiso 1 4 e d . . .
H14 H 0.909(3) 0.612(3) 0.795(2) 0.055(9) Uiso 1 4 e d . . .
H15 H 0.516(3) 0.018(3) 1.144(2) 0.057(10) Uiso 1 4 e d . . .

loop_
_atom_site_aniso_label
_atom_site_aniso_U_11
_atom_site_aniso_U_22
_atom_site_aniso_U_33
_atom_site_aniso_U_23
_atom_site_aniso_U_13
_atom_site_aniso_U_12
Cu 0.02100(13) 0.02799(15) 0.02836(14) 0.00245(10) 0.00682(9) -0.00077(10)
O1 0.0246(7) 0.0279(7) 0.0364(8) 0.0021(6) 0.0072(6) 0.0027(6)
O2 0.0284(7) 0.0323(8) 0.0374(8) 0.0001(6) 0.0104(6) 0.0067(6)
C1 0.0226(9) 0.0323(10) 0.0241(9) 0.0039(8) 0.0100(7) 0.0017(8)
C2 0.0247(10) 0.0471(13) 0.0318(10) -0.0011(10) 0.0029(8) 0.0049(9)
C3 0.0249(11) 0.0516(15) 0.0522(15) -0.0140(12) 0.0033(10) -0.0046(10)
C4 0.0286(11) 0.0389(13) 0.0625(16) -0.0019(12) 0.0140(11) -0.0002(10)
C5 0.0327(12) 0.0466(14) 0.0494(14) 0.0016(11) 0.0118(10) 0.0082(11)
C6 0.0264(11) 0.0498(15) 0.0506(14) 0.0018(11) 0.0074(10) 0.0110(10)
C7 0.0229(10) 0.0378(12) 0.0314(10) 0.0054(9) 0.0088(8) 0.0016(9)
O3 0.0231(7) 0.0375(9) 0.0419(9) -0.0050(7) 0.0036(6) 0.0045(6)
O4 0.0337(9) 0.0701(13) 0.0503(11) -0.0226(10) 0.0001(8) 0.0082(9)
O5 0.0454(11) 0.0412(10) 0.0438(10) -0.0106(8) 0.0091(9) 0.0102(9)
N1 0.0284(9) 0.0386(10) 0.0339(9) 0.0052(8) 0.0089(7) -0.0032(8)
C8 0.0344(12) 0.0560(15) 0.0343(11) 0.0090(11) 0.0104(9) 0.0002(11)
C9 0.0494(15) 0.0554(16) 0.0455(14) 0.0193(12) 0.0230(12) 0.0090(12)
N2 0.0396(11) 0.0369(11) 0.0561(13) 0.0064(10) 0.0234(10) -0.0059(9)
C10 0.0337(11) 0.0444(13) 0.0427(12) 0.0037(11) 0.0103(10) -0.0073(10)
N3 0.0289(9) 0.0307(9) 0.0296(9) 0.0028(7) 0.0071(7) 0.0012(7)
C11 0.0402(12) 0.0384(13) 0.0425(13) 0.0049(10) 0.0181(10) 0.0069(10)
C12 0.0420(13) 0.0480(14) 0.0419(13) 0.0078(11) 0.0176(11) -0.0008(11)
N4 0.0465(12) 0.0330(11) 0.0429(11) 0.0102(9) 0.0079(9) -0.0056(9)
C13 0.0379(12) 0.0326(11) 0.0379(12) 0.0029(10) 0.0078(10) 0.0025(10)

loop_
_geom_bond_atom_site_label_1
_geom_bond_atom_site_label_2
_geom_bond_distance
_geom_bond_site_symmetry_2
_geom_bond_publ_flag
Cu N3 1.9843(18) . ?
Cu N1 1.9880(19) . ?
Cu O3 1.9947(15) 1_655 ?
Cu O1 2.0122(16) . ?
Cu O5 2.307(2) . ?
O1 C1 1.272(3) . ?
O2 C1 1.249(2) . ?
C1 C2 1.521(3) . ?
C2 C3 1.525(4) . ?
C2 H2A 0.9700 . ?
C2 H2B 0.9700 . ?
C3 C4 1.514(4) . ?
C3 H3A 0.9700 . ?
C3 H3B 0.9700 . ?
C4 C5 1.523(3) . ?
C4 H4A 0.9700 . ?
C4 H4B 0.9700 . ?
C5 C6 1.545(3) . ?
C5 H5A 0.9700 . ?
C5 H5B 0.9700 . ?
C6 C7 1.518(3) . ?
C6 H6A 0.9700 . ?
C6 H6B 0.9700 . ?
C7 O4 1.238(3) . ?
C7 O3 1.271(3) . ?
O3 Cu 1.9947(15) 1_455 ?
O5 H5D 0.66(3) . ?
O5 H5C 0.86(3) . ?
N1 C10 1.323(3) . ?
N1 C8 1.372(3) . ?
C8 C9 1.354(4) . ?
C8 H8 0.9300 . ?
C9 N2 1.357(4) . ?
C9 H9 0.9300 . ?
N2 C10 1.329(3) . ?
N2 H14 0.87(3) . ?
C10 H10 0.9300 . ?
N3 C13 1.315(3) . ?
N3 C11 1.379(3) . ?
C11 C12 1.349(3) . ?
C11 H11 0.9300 . ?
C12 N4 1.358(3) . ?
C12 H12 0.9300 . ?
N4 C13 1.334(3) . ?
N4 H15 0.78(3) . ?
C13 H13 0.9300 . ?
